data_8102100
loop_
_publ_author_name
'Li, Z.-X.'
'Fei, N.'
'Yuan, W.'

_publ_section_title
;
Crystal structure of 4-((4-methoxy-benzylidene)-amino)-1,5-dimethyl-
2-phenylpyrazolidin-3-ol, C~19~H~19~N~3~O~2~
;
_journal_issue 2
_journal_name_full 'Zeitschrift f\"ur Kristallographie - New Crystal Structures'
_journal_page_first 133
_journal_page_last 134
_journal_volume 222
_journal_year 2007
_chemical_formula_sum 'C19 H19 N3 O2'
_chemical_formula_weight 321.37
_chemical_name_systematic
; 
4-((4-methoxy-benzylidene)-amino)-1,5-dimethl-2-phenyl-pyrazolidin-3-ol
;
_space_group_IT_number 14
_symmetry_cell_setting monoclinic
_symmetry_space_group_name_Hall '-P 2ybc'
_symmetry_space_group_name_H-M 'P 1 21/c 1'
_atom_sites_solution_hydrogens geom
_atom_sites_solution_primary direct
_atom_sites_solution_secondary difmap
_audit_creation_method SHELXL-97
_cell_angle_alpha 90.00
_cell_angle_beta 96.660(2)
_cell_angle_gamma 90.00
_cell_formula_units_Z 4
_cell_length_a 7.139(2)
_cell_length_b 24.886(3)
_cell_length_c 9.473(3)
_cell_measurement_reflns_used 2461
_cell_measurement_temperature 298(2)
_cell_measurement_theta_max 25.043
_cell_measurement_theta_min 2.314
_cell_volume 1671.6(7)
_computing_cell_refinement 'Bruker SMART'
_computing_data_collection 'Bruker SMART'
_computing_data_reduction 'Bruker SAINT'
_computing_molecular_graphics 'Bruker SHELXTL'
_computing_publication_material 'Bruker SHELXTL'
_computing_structure_refinement 'SHELXL-97 (Sheldrick, 1997)'
_computing_structure_solution 'SHELXS-97 (Sheldrick, 1990)'
_diffrn_ambient_temperature 298(2)
_diffrn_measured_fraction_theta_full 0.998
_diffrn_measured_fraction_theta_max 0.998
_diffrn_measurement_device_type 'Bruker SMART CCD'
_diffrn_measurement_method phi/omega
_diffrn_radiation_monochromator graphite
_diffrn_radiation_source 'fine-focus sealed tube'
_diffrn_radiation_type MoK\a
_diffrn_radiation_wavelength 0.71073
_diffrn_reflns_av_R_equivalents 0.0405
_diffrn_reflns_av_sigmaI/netI 0.0403
_diffrn_reflns_limit_h_max 7
_diffrn_reflns_limit_h_min -8
_diffrn_reflns_limit_k_max 29
_diffrn_reflns_limit_k_min -23
_diffrn_reflns_limit_l_max 11
_diffrn_reflns_limit_l_min -11
_diffrn_reflns_number 8598
_diffrn_reflns_theta_full 25.01
_diffrn_reflns_theta_max 25.01
_diffrn_reflns_theta_min 1.64
_diffrn_standards_decay_% 0
_diffrn_standards_number 0
_exptl_absorpt_coefficient_mu 0.085
_exptl_absorpt_correction_T_max 0.9799
_exptl_absorpt_correction_T_min 0.9621
_exptl_absorpt_correction_type multi-scan
_exptl_absorpt_process_details sadabs
_exptl_crystal_colour yellow
_exptl_crystal_density_diffrn 1.277
_exptl_crystal_density_meas 0
_exptl_crystal_density_method 'not measured'
_exptl_crystal_description flake
_exptl_crystal_F_000 680
_exptl_crystal_size_max 0.46
_exptl_crystal_size_mid 0.43
_exptl_crystal_size_min 0.24
_refine_diff_density_max 0.465
_refine_diff_density_min -0.347
_refine_diff_density_rms 0.052
_refine_ls_extinction_method none
_refine_ls_goodness_of_fit_ref 1.039
_refine_ls_hydrogen_treatment mixed
_refine_ls_matrix_type full
_refine_ls_number_parameters 217
_refine_ls_number_reflns 2941
_refine_ls_number_restraints 0
_refine_ls_restrained_S_all 1.039
_refine_ls_R_factor_all 0.0828
_refine_ls_R_factor_gt 0.0544
_refine_ls_shift/su_max 0.000
_refine_ls_shift/su_mean 0.000
_refine_ls_structure_factor_coef Fsqd
_refine_ls_weighting_details 'calc w=1/[\s^2^(Fo^2^)+(0.0643P)^2^+1.2566P] where P=(Fo^2^+2Fc^2^)/3'
_refine_ls_weighting_scheme calc
_refine_ls_wR_factor_gt 0.1377
_refine_ls_wR_factor_ref 0.1615
_reflns_number_gt 2026
_reflns_number_total 2941
_reflns_threshold_expression >2sigma(I)
_cod_data_source_file 1267-1978.cff
_cod_data_source_block 061024e
_cod_depositor_comments
;
The following automatic conversions were performed:
'_symmetry_cell_setting' value 'Monoclinic' changed to 'monoclinic'
according to '/home/saulius/struct/CIF-dictionaries/cif_core.dic'
dictionary named 'cif_core.dic' version 2.4.1 from 2010-06-29.

Automatic conversion script
Id: cif_fix_enum 1555 2011-01-17 13:19:09Z saulius 
;
_cod_original_cell_volume 1671.7(7)
_cod_original_sg_symbol_H-M P12(1)/c1
_cod_database_code 8102100

loop_
_symmetry_equiv_pos_as_xyz
'x, y, z'
'-x, y+1/2, -z+1/2'
'-x, -y, -z'
'x, -y-1/2, z-1/2'

loop_
_atom_site_label
_atom_site_type_symbol
_atom_site_fract_x
_atom_site_fract_y
_atom_site_fract_z
_atom_site_U_iso_or_equiv
_atom_site_adp_type
_atom_site_occupancy
_atom_site_symmetry_multiplicity
_atom_site_Wyckoff_symbol
_atom_site_calc_flag
_atom_site_refinement_flags
_atom_site_disorder_assembly
_atom_site_disorder_group
N1 N 0.5307(3) 0.51687(9) 0.2063(2) 0.0400(5) Uani 1 4 e d . . .
N2 N 0.5601(3) 0.39406(9) 0.4121(2) 0.0397(5) Uani 1 4 e d . . .
N3 N 0.3959(3) 0.41879(9) 0.4493(2) 0.0397(5) Uani 1 4 e d . . .
O1 O 0.8013(3) 0.41878(8) 0.2818(2) 0.0514(5) Uani 1 4 e d . . .
O2 O 0.7719(3) 0.70607(8) -0.1949(2) 0.0619(6) Uani 1 4 e d . . .
C1 C 0.6449(3) 0.42794(11) 0.3199(3) 0.0372(6) Uani 1 4 e d . . .
C2 C 0.5148(3) 0.47167(10) 0.2904(3) 0.0360(6) Uani 1 4 e d . . .
C3 C 0.3661(3) 0.46343(10) 0.3662(3) 0.0373(6) Uani 1 4 e d . . .
C4 C 0.2452(4) 0.38410(12) 0.4877(3) 0.0534(8) Uani 1 4 e d . . .
H4A H 0.2986 0.3552 0.5464 0.080 Uiso 1 4 e calc R . .
H4B H 0.1765 0.3697 0.4031 0.080 Uiso 1 4 e calc R . .
H4C H 0.1614 0.4046 0.5390 0.080 Uiso 1 4 e calc R . .
C5 C 0.1907(4) 0.49549(12) 0.3638(3) 0.0506(7) Uani 1 4 e d . . .
H5A H 0.1113 0.4799 0.4281 0.076 Uiso 1 4 e calc R . .
H5B H 0.1254 0.4956 0.2694 0.076 Uiso 1 4 e calc R . .
H5C H 0.2218 0.5317 0.3926 0.076 Uiso 1 4 e calc R . .
C6 C 0.6750(4) 0.52413(11) 0.1405(3) 0.0430(7) Uani 1 4 e d . . .
H6 H 0.7705 0.4985 0.1488 0.052 Uiso 1 4 e calc R . .
C7 C 0.6941(4) 0.57150(11) 0.0527(3) 0.0410(6) Uani 1 4 e d . . .
C8 C 0.8626(4) 0.58207(12) -0.0020(3) 0.0521(8) Uani 1 4 e d . . .
H8 H 0.9631 0.5584 0.0177 0.063 Uiso 1 4 e calc R . .
C9 C 0.8848(4) 0.62660(12) -0.0844(3) 0.0537(8) Uani 1 4 e d . . .
H9 H 0.9983 0.6325 -0.1211 0.064 Uiso 1 4 e calc R . .
C10 C 0.7372(4) 0.66267(11) -0.1126(3) 0.0452(7) Uani 1 4 e d . . .
C11 C 0.5670(4) 0.65282(11) -0.0614(3) 0.0460(7) Uani 1 4 e d . . .
H11 H 0.4667 0.6765 -0.0815 0.055 Uiso 1 4 e calc R . .
C12 C 0.5465(4) 0.60754(11) 0.0199(3) 0.0438(7) Uani 1 4 e d . . .
H12 H 0.4313 0.6010 0.0534 0.053 Uiso 1 4 e calc R . .
C13 C 0.6293(5) 0.74561(13) -0.2206(4) 0.0742(11) Uani 1 4 e d . . .
H13A H 0.6712 0.7733 -0.2802 0.111 Uiso 1 4 e calc R . .
H13B H 0.6034 0.7610 -0.1320 0.111 Uiso 1 4 e calc R . .
H13C H 0.5168 0.7294 -0.2672 0.111 Uiso 1 4 e calc R . .
C14 C 0.6644(3) 0.35866(10) 0.5095(3) 0.0368(6) Uani 1 4 e d . . .
C15 C 0.6595(4) 0.36346(11) 0.6540(3) 0.0459(7) Uani 1 4 e d . . .
H15 H 0.5853 0.3897 0.6900 0.055 Uiso 1 4 e calc R . .
C16 C 0.7663(4) 0.32876(13) 0.7448(3) 0.0552(8) Uani 1 4 e d . . .
H16 H 0.7628 0.3315 0.8423 0.066 Uiso 1 4 e calc R . .
C17 C 0.8777(4) 0.29023(12) 0.6920(3) 0.0559(8) Uani 1 4 e d . . .
H17 H 0.9491 0.2671 0.7537 0.067 Uiso 1 4 e calc R . .
C18 C 0.8830(4) 0.28615(12) 0.5475(3) 0.0533(8) Uani 1 4 e d . . .
H18 H 0.9588 0.2603 0.5117 0.064 Uiso 1 4 e calc R . .
C19 C 0.7768(4) 0.32009(11) 0.4563(3) 0.0462(7) Uani 1 4 e d . . .
H19 H 0.7804 0.3172 0.3587 0.055 Uiso 1 4 e calc R . .

loop_
_atom_site_aniso_label
_atom_site_aniso_U_11
_atom_site_aniso_U_22
_atom_site_aniso_U_33
_atom_site_aniso_U_23
_atom_site_aniso_U_13
_atom_site_aniso_U_12
N1 0.0394(12) 0.0409(13) 0.0402(12) 0.0007(10) 0.0061(10) -0.0011(10)
N2 0.0327(11) 0.0451(13) 0.0419(12) 0.0037(10) 0.0078(9) 0.0036(10)
N3 0.0324(11) 0.0438(13) 0.0444(13) 0.0026(10) 0.0103(9) -0.0003(10)
O1 0.0380(11) 0.0580(13) 0.0610(13) 0.0077(10) 0.0180(9) 0.0069(9)
O2 0.0617(14) 0.0466(12) 0.0789(15) 0.0134(11) 0.0136(11) -0.0081(10)
C1 0.0320(14) 0.0437(15) 0.0362(14) -0.0023(11) 0.0051(11) -0.0024(11)
C2 0.0336(13) 0.0377(14) 0.0363(14) -0.0034(11) 0.0028(11) -0.0022(11)
C3 0.0332(13) 0.0392(14) 0.0394(14) -0.0031(11) 0.0044(11) -0.0023(11)
C4 0.0396(16) 0.0569(19) 0.066(2) 0.0080(15) 0.0162(14) -0.0060(13)
C5 0.0364(15) 0.0501(17) 0.0661(19) 0.0023(15) 0.0098(14) 0.0036(13)
C6 0.0417(15) 0.0436(16) 0.0442(15) 0.0013(12) 0.0079(12) 0.0021(12)
C7 0.0420(15) 0.0417(15) 0.0398(15) -0.0026(12) 0.0076(12) -0.0016(12)
C8 0.0423(16) 0.0525(18) 0.0631(19) 0.0086(15) 0.0129(14) 0.0046(13)
C9 0.0432(16) 0.0539(18) 0.066(2) 0.0055(15) 0.0165(14) -0.0064(14)
C10 0.0514(17) 0.0386(15) 0.0462(16) -0.0013(13) 0.0080(13) -0.0085(13)
C11 0.0450(16) 0.0431(16) 0.0503(17) -0.0018(13) 0.0072(13) 0.0041(13)
C12 0.0417(15) 0.0475(16) 0.0438(16) -0.0005(13) 0.0117(12) -0.0019(13)
C13 0.072(2) 0.052(2) 0.096(3) 0.0215(19) -0.001(2) -0.0042(17)
C14 0.0339(13) 0.0358(14) 0.0410(15) 0.0012(11) 0.0057(11) -0.0012(11)
C15 0.0476(16) 0.0449(16) 0.0459(16) -0.0007(13) 0.0081(13) 0.0069(13)
C16 0.0624(19) 0.061(2) 0.0425(16) 0.0065(14) 0.0084(14) 0.0107(16)
C17 0.0552(18) 0.0567(19) 0.0561(19) 0.0134(15) 0.0080(15) 0.0146(15)
C18 0.0498(17) 0.0508(18) 0.0602(19) 0.0000(15) 0.0104(14) 0.0134(14)
C19 0.0455(16) 0.0491(17) 0.0445(16) -0.0031(13) 0.0078(13) 0.0018(13)

loop_
_atom_type_symbol
_atom_type_description
_atom_type_scat_dispersion_real
_atom_type_scat_dispersion_imag
_atom_type_scat_source
C C 0.0033 0.0016 'International Tables Vol C Tables 4.2.6.8 and 6.1.1.4'
H H 0.0000 0.0000 'International Tables Vol C Tables 4.2.6.8 and 6.1.1.4'
N N 0.0061 0.0033 'International Tables Vol C Tables 4.2.6.8 and 6.1.1.4'
O O 0.0106 0.0060 'International Tables Vol C Tables 4.2.6.8 and 6.1.1.4'

loop_
_geom_angle_atom_site_label_1
_geom_angle_atom_site_label_2
_geom_angle_atom_site_label_3
_geom_angle
_geom_angle_site_symmetry_1
_geom_angle_site_symmetry_3
_geom_angle_publ_flag
C6 N1 C2 121.2(2) . . ?
C1 N2 N3 109.0(2) . . ?
C1 N2 C14 123.1(2) . . ?
N3 N2 C14 119.9(2) . . ?
C3 N3 N2 106.94(19) . . ?
C3 N3 C4 123.8(2) . . ?
N2 N3 C4 117.7(2) . . ?
C10 O2 C13 118.1(2) . . ?
O1 C1 N2 122.8(2) . . ?
O1 C1 C2 132.0(2) . . ?
N2 C1 C2 105.1(2) . . ?
C3 C2 N1 122.9(2) . . ?
C3 C2 C1 108.0(2) . . ?
N1 C2 C1 129.0(2) . . ?
N3 C3 C2 110.3(2) . . ?
N3 C3 C5 121.5(2) . . ?
C2 C3 C5 128.2(2) . . ?
N3 C4 H4A 109.5 . . ?
N3 C4 H4B 109.5 . . ?
H4A C4 H4B 109.5 . . ?
N3 C4 H4C 109.5 . . ?
H4A C4 H4C 109.5 . . ?
H4B C4 H4C 109.5 . . ?
C3 C5 H5A 109.5 . . ?
C3 C5 H5B 109.5 . . ?
H5A C5 H5B 109.5 . . ?
C3 C5 H5C 109.5 . . ?
H5A C5 H5C 109.5 . . ?
H5B C5 H5C 109.5 . . ?
N1 C6 C7 121.8(2) . . ?
N1 C6 H6 119.1 . . ?
C7 C6 H6 119.1 . . ?
C8 C7 C12 117.4(3) . . ?
C8 C7 C6 120.5(3) . . ?
C12 C7 C6 122.0(2) . . ?
C9 C8 C7 121.7(3) . . ?
C9 C8 H8 119.1 . . ?
C7 C8 H8 119.1 . . ?
C8 C9 C10 119.8(3) . . ?
C8 C9 H9 120.1 . . ?
C10 C9 H9 120.1 . . ?
O2 C10 C11 124.3(3) . . ?
O2 C10 C9 115.9(2) . . ?
C11 C10 C9 119.8(3) . . ?
C10 C11 C12 119.6(3) . . ?
C10 C11 H11 120.2 . . ?
C12 C11 H11 120.2 . . ?
C11 C12 C7 121.6(3) . . ?
C11 C12 H12 119.2 . . ?
C7 C12 H12 119.2 . . ?
O2 C13 H13A 109.5 . . ?
O2 C13 H13B 109.5 . . ?
H13A C13 H13B 109.5 . . ?
O2 C13 H13C 109.5 . . ?
H13A C13 H13C 109.5 . . ?
H13B C13 H13C 109.5 . . ?
C15 C14 C19 120.3(2) . . ?
C15 C14 N2 121.3(2) . . ?
C19 C14 N2 118.4(2) . . ?
C14 C15 C16 119.2(3) . . ?
C14 C15 H15 120.4 . . ?
C16 C15 H15 120.4 . . ?
C17 C16 C15 120.6(3) . . ?
C17 C16 H16 119.7 . . ?
C15 C16 H16 119.7 . . ?
C16 C17 C18 119.7(3) . . ?
C16 C17 H17 120.1 . . ?
C18 C17 H17 120.1 . . ?
C19 C18 C17 120.2(3) . . ?
C19 C18 H18 119.9 . . ?
C17 C18 H18 119.9 . . ?
C18 C19 C14 119.9(3) . . ?
C18 C19 H19 120.0 . . ?
C14 C19 H19 120.0 . . ?

loop_
_geom_bond_atom_site_label_1
_geom_bond_atom_site_label_2
_geom_bond_distance
_geom_bond_site_symmetry_2
_geom_bond_publ_flag
N1 C6 1.277(3) . ?
N1 C2 1.391(3) . ?
N2 C1 1.401(3) . ?
N2 N3 1.404(3) . ?
N2 C14 1.422(3) . ?
N3 C3 1.364(3) . ?
N3 C4 1.458(3) . ?
O1 C1 1.234(3) . ?
O2 C10 1.371(3) . ?
O2 C13 1.416(4) . ?
C1 C2 1.437(4) . ?
C2 C3 1.364(3) . ?
C3 C5 1.483(4) . ?
C4 H4A 0.9600 . ?
C4 H4B 0.9600 . ?
C4 H4C 0.9600 . ?
C5 H5A 0.9600 . ?
C5 H5B 0.9600 . ?
C5 H5C 0.9600 . ?
C6 C7 1.458(4) . ?
C6 H6 0.9300 . ?
C7 C8 1.389(4) . ?
C7 C12 1.391(4) . ?
C8 C9 1.375(4) . ?
C8 H8 0.9300 . ?
C9 C10 1.386(4) . ?
C9 H9 0.9300 . ?
C10 C11 1.382(4) . ?
C11 C12 1.382(4) . ?
C11 H11 0.9300 . ?
C12 H12 0.9300 . ?
C13 H13A 0.9600 . ?
C13 H13B 0.9600 . ?
C13 H13C 0.9600 . ?
C14 C15 1.379(4) . ?
C14 C19 1.383(4) . ?
C15 C16 1.384(4) . ?
C15 H15 0.9300 . ?
C16 C17 1.376(4) . ?
C16 H16 0.9300 . ?
C17 C18 1.377(4) . ?
C17 H17 0.9300 . ?
C18 C19 1.373(4) . ?
C18 H18 0.9300 . ?
C19 H19 0.9300 . ?

loop_
_geom_torsion_atom_site_label_1
_geom_torsion_atom_site_label_2
_geom_torsion_atom_site_label_3
_geom_torsion_atom_site_label_4
_geom_torsion
_geom_torsion_site_symmetry_1
_geom_torsion_site_symmetry_2
_geom_torsion_site_symmetry_3
_geom_torsion_site_symmetry_4
_geom_torsion_publ_flag
C1 N2 N3 C3 8.2(3) . . . . ?
C14 N2 N3 C3 158.0(2) . . . . ?
C1 N2 N3 C4 152.9(2) . . . . ?
C14 N2 N3 C4 -57.3(3) . . . . ?
N3 N2 C1 O1 172.4(2) . . . . ?
C14 N2 C1 O1 23.8(4) . . . . ?
N3 N2 C1 C2 -6.0(3) . . . . ?
C14 N2 C1 C2 -154.6(2) . . . . ?
C6 N1 C2 C3 177.6(3) . . . . ?
C6 N1 C2 C1 0.6(4) . . . . ?
O1 C1 C2 C3 -176.5(3) . . . . ?
N2 C1 C2 C3 1.7(3) . . . . ?
O1 C1 C2 N1 0.9(5) . . . . ?
N2 C1 C2 N1 179.1(2) . . . . ?
N2 N3 C3 C2 -7.2(3) . . . . ?
C4 N3 C3 C2 -149.2(2) . . . . ?
N2 N3 C3 C5 171.9(2) . . . . ?
C4 N3 C3 C5 29.9(4) . . . . ?
N1 C2 C3 N3 -174.2(2) . . . . ?
C1 C2 C3 N3 3.4(3) . . . . ?
N1 C2 C3 C5 6.8(4) . . . . ?
C1 C2 C3 C5 -175.6(3) . . . . ?
C2 N1 C6 C7 -179.6(2) . . . . ?
N1 C6 C7 C8 171.3(3) . . . . ?
N1 C6 C7 C12 -9.0(4) . . . . ?
C12 C7 C8 C9 0.6(4) . . . . ?
C6 C7 C8 C9 -179.6(3) . . . . ?
C7 C8 C9 C10 1.0(5) . . . . ?
C13 O2 C10 C11 4.9(4) . . . . ?
C13 O2 C10 C9 -176.7(3) . . . . ?
C8 C9 C10 O2 179.6(3) . . . . ?
C8 C9 C10 C11 -2.0(4) . . . . ?
O2 C10 C11 C12 179.5(2) . . . . ?
C9 C10 C11 C12 1.2(4) . . . . ?
C10 C11 C12 C7 0.5(4) . . . . ?
C8 C7 C12 C11 -1.4(4) . . . . ?
C6 C7 C12 C11 178.9(3) . . . . ?
C1 N2 C14 C15 118.9(3) . . . . ?
N3 N2 C14 C15 -26.5(4) . . . . ?
C1 N2 C14 C19 -59.0(3) . . . . ?
N3 N2 C14 C19 155.7(2) . . . . ?
C19 C14 C15 C16 -0.9(4) . . . . ?
N2 C14 C15 C16 -178.7(2) . . . . ?
C14 C15 C16 C17 0.7(5) . . . . ?
C15 C16 C17 C18 0.0(5) . . . . ?
C16 C17 C18 C19 -0.4(5) . . . . ?
C17 C18 C19 C14 0.2(4) . . . . ?
C15 C14 C19 C18 0.5(4) . . . . ?
N2 C14 C19 C18 178.4(3) . . . . ?

loop_
_cod_related_entry_id
_cod_related_entry_database
_cod_related_entry_code
1 ChemSpider 33167
